data_4022534
loop_
_publ_author_name
'Koji Miki'
'Kouichi Ohe'
'Sakae Uemura'

_publ_section_title
;
 Ruthenium-Catalyzed Cyclopropanation of Alkenes Using
 Propargylic Carboxylates as Precursors of Vinylcarbenoids
;
_journal_name_full 'Journal of Organic Chemistry'
_journal_page_first 8505
_journal_page_last 8513
_journal_paper_doi 10.1021/jo034841a
_journal_volume 68
_journal_year 2003
_chemical_formula_moiety 'C19 H18 O2 '
_chemical_formula_sum 'C19 H18 O2'
_chemical_formula_weight 278.35
_space_group_IT_number 4
_symmetry_cell_setting monoclinic
_symmetry_Int_Tables_number 4
_symmetry_space_group_name_Hall 'P 2yb'
_symmetry_space_group_name_H-M 'P 1 21 1'
_audit_creation_date 2003-06-19
_audit_creation_method 'by CrystalStructure v2.00'
_cell_angle_alpha 90
_cell_angle_beta 97.600(8)
_cell_angle_gamma 90
_cell_formula_units_Z 2
_cell_length_a 8.1159(7)
_cell_length_b 9.330(1)
_cell_length_c 10.3661(8)
_cell_measurement_reflns_used 7128
_cell_measurement_temperature 296.1
_cell_measurement_theta_max 27.2
_cell_measurement_theta_min 2.0
_cell_volume 778.0(1)
_computing_cell_refinement PROCESS-AUTO
_computing_data_collection PROCESS-AUTO
_computing_data_reduction CrystalStructure
_computing_publication_material 'CrystalStructure Ver. 2.00'
_computing_structure_refinement CRYSTALS
_computing_structure_solution SIR92
_diffrn_detector_area_resol_mean 10.00
_diffrn_measured_fraction_theta_full 0.9957
_diffrn_measured_fraction_theta_max 0.9957
_diffrn_measurement_device_type 'Rigaku RAXIS-RAPID'
_diffrn_measurement_method \w
_diffrn_radiation_type 'Mo K\a'
_diffrn_radiation_wavelength 0.7107
_diffrn_reflns_av_R_equivalents 0.022
_diffrn_reflns_limit_h_max 10
_diffrn_reflns_limit_h_min -10
_diffrn_reflns_limit_k_max 12
_diffrn_reflns_limit_k_min -12
_diffrn_reflns_limit_l_max 13
_diffrn_reflns_limit_l_min -12
_diffrn_reflns_number 6763
_diffrn_reflns_theta_full 27.33
_diffrn_reflns_theta_max 27.33
_exptl_absorpt_coefficient_mu 0.076
_exptl_absorpt_correction_T_max 0.970
_exptl_absorpt_correction_T_min 0.789
_exptl_absorpt_correction_type multi-scan
_exptl_absorpt_process_details
;
    Higashi, T. (1995). Program for Absorption Correction.
    Rigaku Corporation, Tokyo, Japan.
;
_exptl_crystal_colour colorless
_exptl_crystal_density_diffrn 1.188
_exptl_crystal_density_method 'not measured'
_exptl_crystal_description block
_exptl_crystal_size_max 0.80
_exptl_crystal_size_mid 0.40
_exptl_crystal_size_min 0.40
_refine_diff_density_max 0.15
_refine_diff_density_min -0.16
_refine_ls_extinction_method none
_refine_ls_goodness_of_fit_ref 3.433
_refine_ls_hydrogen_treatment refall
_refine_ls_number_parameters 253
_refine_ls_number_reflns 1649
_refine_ls_R_factor_gt 0.0420
_refine_ls_shift/su_max 0.0840
_refine_ls_structure_factor_coef F
_refine_ls_weighting_details 'w = 1.0'
_refine_ls_weighting_scheme unit
_refine_ls_wR_factor_ref 0.0480
_reflns_number_gt 1649
_reflns_number_total 1828
_reflns_threshold_expression F^2^>2.0\s(F^2^)
_cod_data_source_file jo034841asi20030619_032734.cif
_cod_data_source_block '_miki0109_________________'
_cod_original_sg_symbol_H-M 'P 21'
_cod_original_formula_sum 'C19 H18 O2 '
_cod_database_code 4022534

loop_
_symmetry_equiv_pos_as_xyz
x,y,z
-x,y+1/2,-z

loop_
_atom_site_label
_atom_site_type_symbol
_atom_site_fract_x
_atom_site_fract_y
_atom_site_fract_z
_atom_site_U_iso_or_equiv
_atom_site_adp_type
_atom_site_occupancy
_atom_site_symmetry_multiplicity
_atom_site_calc_flag
O1 O 0.3482(3) 0.3618(4) 0.3133(3) 0.0485(7) Uani 1.00 1 d
O2 O 0.5795(4) 0.3238(4) 0.4560(3) 0.0644(9) Uani 1.00 1 d
C18 C 0.5028(5) 0.3968(5) 0.3772(4) 0.050(1) Uani 1.00 1 d
C12 C 0.0004(5) 0.4702(5) 0.2948(4) 0.054(1) Uani 1.00 1 d
C6 C 0.4358(5) 0.0702(5) 0.2226(4) 0.050(1) Uani 1.00 1 d
C11 C 0.4981(6) -0.0683(5) 0.2283(5) 0.060(1) Uani 1.00 1 d
C2 C 0.2732(5) 0.2359(5) 0.3522(4) 0.051(1) Uani 1.00 1 d
C7 C 0.4911(6) 0.1644(5) 0.1327(4) 0.058(1) Uani 1.00 1 d
C1 C 0.3116(5) 0.1089(5) 0.3083(4) 0.053(1) Uani 1.00 1 d
C10 C 0.6173(7) -0.1114(6) 0.1520(5) 0.071(2) Uani 1.00 1 d
C13 C -0.0924(6) 0.4206(6) 0.1824(5) 0.068(1) Uani 1.00 1 d
C5 C 0.0147(5) 0.3784(6) 0.4134(4) 0.060(1) Uani 1.00 1 d
C9 C 0.6725(6) -0.0180(6) 0.0656(5) 0.069(2) Uani 1.00 1 d
C8 C 0.6083(6) 0.1199(6) 0.0554(4) 0.064(1) Uani 1.00 1 d
C3 C 0.1475(5) 0.2612(6) 0.4408(5) 0.061(1) Uani 1.00 1 d
C17 C 0.0699(6) 0.6054(6) 0.2909(6) 0.065(2) Uani 1.00 1 d
C4 C 0.1515(6) 0.3936(7) 0.5261(5) 0.071(2) Uani 1.00 1 d
C15 C -0.0478(8) 0.6372(7) 0.0691(6) 0.085(2) Uani 1.00 1 d
C19 C 0.5518(6) 0.5411(5) 0.3282(5) 0.068(1) Uani 1.00 1 d
C16 C 0.0471(8) 0.6883(7) 0.1801(7) 0.080(2) Uani 1.00 1 d
C14 C -0.1176(8) 0.5043(8) 0.0712(5) 0.083(2) Uani 1.00 1 d
H1 H 0.431(5) 0.262(5) 0.109(4) 0.06(1) Uiso 1.00 1 c
H2 H 0.655(6) 0.190(6) -0.013(4) 0.08(2) Uiso 1.00 1 c
H3 H 0.769(7) -0.052(7) 0.009(6) 0.12(2) Uiso 1.00 1 c
H4 H 0.650(6) -0.205(6) 0.145(5) 0.08(2) Uiso 1.00 1 c
H5 H 0.455(5) -0.133(5) 0.275(4) 0.06(1) Uiso 1.00 1 c
H6 H 0.250(6) 0.038(6) 0.328(4) 0.07(2) Uiso 1.00 1 c
H10 H 0.109(5) 0.169(6) 0.475(5) 0.08(2) Uiso 1.00 1 c
H11 H 0.127(7) 0.373(9) 0.644(6) 0.15(2) Uiso 1.00 1 c
H12 H 0.232(5) 0.466(5) 0.523(4) 0.06(1) Uiso 1.00 1 c
H13 H -0.091(5) 0.347(5) 0.431(4) 0.06(1) Uiso 1.00 1 c
H14 H 0.123(5) 0.638(5) 0.347(4) 0.04(1) Uiso 1.00 1 c
H15 H 0.089(6) 0.784(6) 0.170(5) 0.09(2) Uiso 1.00 1 c
H16 H -0.060(7) 0.704(8) -0.019(6) 0.12(2) Uiso 1.00 1 c
H17 H -0.196(6) 0.460(6) 0.000(5) 0.10(2) Uiso 1.00 1 c
H18 H -0.149(5) 0.322(5) 0.181(4) 0.06(1) Uiso 1.00 1 c
H7 H 0.6581(6) 0.5669(5) 0.3717(5) 0.083(2) Uiso 1.00 1 c
H8 H 0.5562(6) 0.5362(5) 0.2372(5) 0.083(2) Uiso 1.00 1 c
H9 H 0.4724(6) 0.6110(5) 0.3452(5) 0.083(2) Uiso 1.00 1 c

loop_
_atom_site_aniso_label
_atom_site_aniso_U_11
_atom_site_aniso_U_22
_atom_site_aniso_U_33
_atom_site_aniso_U_12
_atom_site_aniso_U_13
_atom_site_aniso_U_23
O1 0.043(1) 0.046(2) 0.057(2) 0.003(1) 0.007(1) 0.007(1)
O2 0.053(2) 0.072(2) 0.066(2) -0.000(2) -0.001(1) 0.006(2)
C18 0.046(2) 0.055(3) 0.052(2) 0.002(2) 0.015(2) -0.008(2)
C12 0.041(2) 0.062(3) 0.060(2) 0.013(2) 0.012(2) -0.001(2)
C6 0.051(2) 0.050(2) 0.049(2) -0.005(2) 0.002(2) -0.002(2)
C11 0.067(3) 0.050(3) 0.062(3) -0.002(2) 0.007(2) 0.006(2)
C2 0.041(2) 0.057(2) 0.054(2) 0.001(2) 0.004(2) 0.013(2)
C7 0.069(3) 0.051(3) 0.053(2) -0.002(2) 0.008(2) 0.003(2)
C1 0.050(2) 0.051(3) 0.059(3) -0.005(2) 0.007(2) 0.011(2)
C10 0.081(3) 0.056(3) 0.075(3) 0.010(3) 0.011(2) -0.008(3)
C13 0.060(3) 0.071(3) 0.069(3) 0.011(3) 0.000(2) -0.004(3)
C5 0.043(2) 0.076(3) 0.064(3) 0.006(2) 0.017(2) 0.004(2)
C9 0.070(3) 0.072(3) 0.066(3) -0.005(3) 0.017(2) -0.014(3)
C8 0.078(3) 0.063(3) 0.053(3) -0.012(3) 0.017(2) -0.004(2)
C3 0.053(2) 0.067(3) 0.065(3) 0.005(2) 0.017(2) 0.016(2)
C17 0.055(3) 0.068(3) 0.074(3) 0.006(3) 0.010(2) -0.009(3)
C4 0.062(3) 0.094(4) 0.058(3) 0.010(3) 0.014(2) -0.001(3)
C15 0.088(4) 0.094(5) 0.077(4) 0.042(4) 0.020(3) 0.020(4)
C19 0.061(3) 0.053(3) 0.091(3) -0.007(2) 0.019(3) -0.003(3)
C16 0.080(4) 0.065(3) 0.099(4) 0.012(3) 0.031(3) 0.016(3)
C14 0.080(4) 0.103(5) 0.064(3) 0.031(4) -0.000(3) -0.004(3)

loop_
_atom_type_symbol
_atom_type_description
_atom_type_scat_dispersion_real
_atom_type_scat_dispersion_imag
_atom_type_scat_source
C C 0.006 0.003
;
International Tables for Crystallography
(1992, Vol. C, Tables 4.2.6.8 and 6.1.1.4)
;
H H 0.000 0.000
;
International Tables for Crystallography
(1992, Vol. C, Table 6.1.1.4)
;
O O 0.017 0.010
;
International Tables for Crystallography
(1992, Vol. C, Tables 4.2.6.8 and 6.1.1.4)
;

loop_
_geom_angle_atom_site_label_1
_geom_angle_atom_site_label_2
_geom_angle_atom_site_label_3
_geom_angle
_geom_angle_publ_flag
C18 O1 C2 117.4(3) yes
O1 C18 O2 124.1(4) yes
O1 C18 C19 108.3(4) yes
O2 C18 C19 127.6(4) yes
C13 C12 C5 118.5(4) yes
C13 C12 C17 117.4(5) yes
C5 C12 C17 124.1(5) yes
C11 C6 C7 117.8(4) yes
C11 C6 C1 118.5(4) yes
C7 C6 C1 123.6(4) yes
C6 C11 C10 121.6(5) yes
C6 C11 H5 119.6(30) no
C10 C11 H5 118.5(30) no
O1 C2 C1 121.3(3) yes
O1 C2 C3 113.9(4) yes
C1 C2 C3 124.8(4) yes
C6 C7 C8 120.2(4) yes
C6 C7 H1 121.5(22) no
C8 C7 H1 117.3(22) no
C6 C1 C2 129.7(4) yes
C6 C1 H6 114.7(32) no
C2 C1 H6 115.4(32) no
C11 C10 C9 120.2(5) yes
C11 C10 H4 123.4(33) no
C9 C10 H4 115.6(33) no
C12 C13 C14 121.1(6) yes
C12 C13 H18 120.4(25) no
C14 C13 H18 118.4(25) no
C12 C5 C3 122.6(3) yes
C12 C5 C4 123.6(4) yes
C3 C5 C4 59.8(3) yes
C12 C5 H13 111.6(25) no
C3 C5 H13 111.9(29) no
C4 C5 H13 117.9(23) no
C10 C9 C8 119.2(5) yes
C10 C9 H3 119.5(36) no
C8 C9 H3 121.2(36) no
C7 C8 C9 120.9(5) yes
C7 C8 H2 122.1(27) no
C9 C8 H2 117.1(26) no
C2 C3 C5 121.6(4) yes
C2 C3 C4 121.9(4) yes
C5 C3 C4 59.2(3) yes
C2 C3 H10 111.0(27) no
C5 C3 H10 115.9(27) no
C4 C3 H10 118.4(28) no
C12 C17 C16 121.7(5) yes
C12 C17 H14 123.0(38) no
C16 C17 H14 115.3(38) no
C5 C4 C3 61.0(3) yes
C5 C4 H11 122.4(28) no
C3 C4 H11 116.4(37) no
C5 C4 H12 119.1(27) no
C3 C4 H12 121.8(28) no
H11 C4 H12 109.2(41) no
C16 C15 C14 119.1(6) yes
C16 C15 H16 118.5(35) no
C14 C15 H16 122.4(35) no
C18 C19 H7 109.2(3) no
C18 C19 H8 109.7(2) no
H7 C19 H8 109.469(8) no
C18 C19 H9 109.5(2) no
H7 C19 H9 109.475(5) no
H8 C19 H9 109.470(7) no
C17 C16 C15 120.0(6) yes
C17 C16 H15 126.7(34) no
C15 C16 H15 113.4(33) no
C13 C14 C15 120.7(6) yes
C13 C14 H17 112.8(34) no
C15 C14 H17 126.3(34) no

loop_
_geom_bond_atom_site_label_1
_geom_bond_atom_site_label_2
_geom_bond_distance
_geom_bond_publ_flag
O1 C18 1.379(4) yes
O1 C2 1.406(5) yes
O2 C18 1.177(5) yes
C18 C19 1.511(6) yes
C12 C13 1.381(6) yes
C12 C5 1.490(6) yes
C12 C17 1.385(7) yes
C6 C11 1.386(6) yes
C6 C7 1.397(6) yes
C6 C1 1.474(6) yes
C11 C10 1.387(7) yes
C11 H5 0.87(5) no
C2 C1 1.321(6) yes
C2 C3 1.479(6) yes
C7 C8 1.386(6) yes
C7 H1 1.05(5) no
C1 H6 0.87(5) no
C10 C9 1.367(8) yes
C10 H4 0.92(5) no
C13 C14 1.385(8) yes
C13 H18 1.03(5) no
C5 C3 1.535(6) yes
C5 C4 1.509(6) yes
C5 H13 0.95(4) no
C9 C8 1.387(8) yes
C9 H3 1.09(6) no
C8 H2 1.07(5) no
C3 C4 1.517(8) yes
C3 H10 1.00(5) no
C17 C16 1.376(8) yes
C17 H14 0.74(4) no
C4 H11 1.28(6) no
C4 H12 0.95(4) no
C15 C16 1.382(9) yes
C15 C14 1.364(9) yes
C15 H16 1.10(7) no
C19 H7 0.95000(9) no
C19 H8 0.94999(7) no
C19 H9 0.95001(6) no
C16 H15 0.97(5) no
C14 H17 1.00(5) no

loop_
_geom_contact_atom_site_label_1
_geom_contact_atom_site_label_2
_geom_contact_site_symmetry_2
_geom_contact_distance
_geom_contact_publ_flag
O1 O2 . 2.259(4) yes
O1 C18 . 1.379(4) yes
O1 C12 . 2.980(4) yes
O1 C6 . 2.994(5) yes
O1 C2 . 1.406(5) yes
O1 C7 . 2.969(6) yes
O1 C1 . 2.378(5) yes
O1 C5 . 3.028(4) yes
O1 C3 . 2.418(5) yes
O1 C17 . 3.191(6) yes
O1 C4 . 2.904(5) yes
O1 C19 . 2.343(5) yes
O1 H1 . 2.49(4) no
O1 H3 2_655 3.44(6) no
O1 H6 . 3.14(5) no
O1 H10 . 3.27(5) no
O1 H12 . 2.67(4) no
O1 H14 . 3.20(4) no
O1 H7 . 3.155(5) no
O1 H8 . 2.544(5) no
O1 H9 . 2.539(6) no
O2 C18 . 1.177(5) yes
O2 C6 . 3.474(5) yes
O2 C11 2_656 3.559(6) yes
O2 C2 . 2.702(5) yes
O2 C1 . 3.195(5) yes
O2 C3 . 3.537(5) yes
O2 C19 . 2.416(6) yes
O2 H5 2_656 2.87(4) no
O2 H6 2_656 3.17(5) no
O2 H12 . 3.27(4) no
O2 H13 1_655 2.73(4) no
O2 H14 2_646 3.42(4) no
O2 H7 . 2.542(6) no
O2 H8 . 2.999(6) no
O2 H9 . 2.999(6) no
O2 H9 2_646 2.931(6) no
C18 C6 . 3.452(6) yes
C18 C2 . 2.380(6) yes
C18 C7 . 3.327(6) yes
C18 C1 . 3.137(6) yes
C18 C3 . 3.294(6) yes
C18 C4 . 3.417(6) yes
C18 C19 . 1.511(6) yes
C18 H1 . 3.04(4) no
C18 H5 2_656 3.59(4) no
C18 H12 . 2.90(4) no
C18 H13 1_655 3.30(4) no
C18 H7 . 2.032(6) no
C18 H8 . 2.038(6) no
C18 H9 . 2.036(7) no
C12 C2 . 3.112(6) yes
C12 C13 . 1.381(6) yes
C12 C5 . 1.490(6) yes
C12 C3 . 2.654(6) yes
C12 C17 . 1.385(7) yes
C12 C4 . 2.644(7) yes
C12 C15 . 2.795(7) yes
C12 C16 . 2.412(8) yes
C12 C14 . 2.408(7) yes
C12 H10 . 3.43(5) no
C12 H10 2_556 3.24(5) no
C12 H12 . 2.83(4) no
C12 H13 . 2.04(4) no
C12 H14 . 1.89(5) no
C12 H15 . 3.32(6) no
C12 H17 . 3.25(5) no
C12 H18 . 2.10(5) no
C12 H7 1_455 3.124(6) no
C6 C11 . 1.386(6) yes
C6 C2 . 2.531(6) yes
C6 C7 . 1.397(6) yes
C6 C1 . 1.474(6) yes
C6 C10 . 2.421(7) yes
C6 C9 . 2.801(6) yes
C6 C8 . 2.413(6) yes
C6 H1 . 2.14(5) no
C6 H2 . 3.40(5) no
C6 H4 . 3.26(5) no
C6 H5 . 1.97(5) no
C6 H6 . 2.00(5) no
C6 H17 2_545 3.00(5) no
C11 C7 . 2.384(7) yes
C11 C1 . 2.458(7) yes
C11 C10 . 1.387(7) yes
C11 C9 . 2.388(7) yes
C11 C8 . 2.742(7) yes
C11 C4 2_646 3.574(7) yes
C11 H1 . 3.34(5) no
C11 H2 2_645 3.30(5) no
C11 H3 . 3.37(6) no
C11 H4 . 2.04(5) no
C11 H5 . 0.87(5) no
C11 H6 . 2.58(5) no
C11 H11 2_646 3.20(6) no
C11 H12 2_646 3.17(4) no
C11 H15 1_545 3.57(5) no
C11 H17 2_545 3.19(5) no
C11 H9 1_545 3.245(7) no
C2 C7 . 3.133(6) yes
C2 C1 . 1.321(6) yes
C2 C5 . 2.631(6) yes
C2 C3 . 1.479(6) yes
C2 C4 . 2.619(7) yes
C2 H1 . 2.99(4) no
C2 H6 . 1.87(5) no
C2 H10 . 2.06(5) no
C2 H12 . 2.83(5) no
C2 H13 . 3.33(4) no
C2 H7 2_646 3.250(6) no
C7 C1 . 2.531(6) yes
C7 C10 . 2.766(7) yes
C7 C9 . 2.412(7) yes
C7 C8 . 1.386(6) yes
C7 H1 . 1.05(5) no
C7 H2 . 2.15(5) no
C7 H3 . 3.40(6) no
C7 H3 2_655 3.58(6) no
C7 H4 2_655 3.20(5) no
C7 H5 . 3.17(5) no
C7 H6 . 3.23(5) no
C7 H16 2_545 3.56(6) no
C7 H17 2_545 3.23(5) no
C7 H18 1_655 3.25(4) no
C1 C3 . 2.482(7) yes
C1 H1 . 2.79(4) no
C1 H5 . 2.58(5) no
C1 H6 . 0.87(5) no
C1 H10 . 2.60(5) no
C1 H16 2_545 3.51(6) no
C1 H17 2_545 3.50(5) no
C1 H7 2_646 3.316(7) no
C10 C9 . 1.367(8) yes
C10 C8 . 2.376(8) yes
C10 H1 2_645 2.93(4) no
C10 H2 . 3.33(5) no
C10 H2 2_645 3.09(5) no
C10 H3 . 2.13(6) no
C10 H4 . 0.92(5) no
C10 H5 . 1.96(4) no
C10 H11 2_646 2.76(6) no
C10 H12 2_646 3.50(4) no
C10 H8 1_545 3.457(7) no
C10 H9 1_545 3.567(7) no
C13 C5 . 2.468(6) yes
C13 C3 . 3.435(7) yes
C13 C17 . 2.363(8) yes
C13 C15 . 2.389(9) yes
C13 C16 . 2.744(9) yes
C13 C14 . 1.385(8) yes
C13 H2 1_455 3.44(5) no
C13 H3 2_655 3.50(6) no
C13 H13 . 2.67(4) no
C13 H14 . 3.05(4) no
C13 H16 . 3.40(8) no
C13 H16 2_545 3.00(7) no
C13 H17 . 2.00(5) no
C13 H18 . 1.03(5) no
C13 H7 1_455 3.296(7) no
C13 H8 1_455 3.170(7) no
C5 C3 . 1.535(6) yes
C5 C17 . 2.540(8) yes
C5 C4 . 1.509(6) yes
C5 H10 . 2.17(5) no
C5 H10 2_556 3.16(5) no
C5 H11 . 2.44(6) no
C5 H12 . 2.14(4) no
C5 H13 . 0.95(4) no
C5 H14 . 2.69(5) no
C5 H18 . 2.65(4) no
C5 H7 1_455 3.365(7) no
C9 C8 . 1.387(8) yes
C9 H1 . 3.33(5) no
C9 H1 2_645 2.79(4) no
C9 H2 . 2.10(5) no
C9 H3 . 1.09(6) no
C9 H4 . 1.95(5) no
C9 H5 . 3.16(4) no
C9 H11 2_646 3.38(6) no
C9 H16 1_645 3.57(7) no
C9 H8 2_645 3.466(7) no
C8 H1 . 2.09(4) no
C8 H2 . 1.07(5) no
C8 H3 . 2.16(6) no
C8 H4 . 3.18(5) no
C8 H4 2_655 3.20(5) no
C8 H18 1_655 2.90(5) no
C8 H8 2_645 3.243(7) no
C3 C17 . 3.588(8) yes
C3 C4 . 1.517(8) yes
C3 H6 . 2.58(5) no
C3 H10 . 1.00(5) no
C3 H11 . 2.38(7) no
C3 H12 . 2.17(5) no
C3 H13 . 2.08(4) no
C3 H14 2_546 3.50(4) no
C3 H18 . 3.42(4) no
C3 H7 2_646 2.957(7) no
C17 C4 . 3.141(8) yes
C17 C15 . 2.388(9) yes
C17 C16 . 1.376(8) yes
C17 C14 . 2.733(8) yes
C17 H10 2_556 3.04(5) no
C17 H11 2_556 3.09(8) no
C17 H12 . 2.90(4) no
C17 H13 . 3.19(4) no
C17 H14 . 0.74(4) no
C17 H15 . 2.10(5) no
C17 H16 . 3.38(7) no
C17 H18 . 3.30(5) no
C17 H7 1_455 3.570(7) no
C17 H9 . 3.241(7) no
C4 H5 2_656 3.58(4) no
C4 H10 . 2.18(5) no
C4 H10 2_556 3.33(5) no
C4 H11 . 1.28(6) no
C4 H12 . 0.95(4) no
C4 H13 . 2.12(4) no
C4 H14 . 2.93(5) no
C4 H7 2_646 3.517(7) no
C15 C16 . 1.382(9) yes
C15 C14 . 1.364(9) yes
C15 H1 2_555 3.59(4) no
C15 H2 2_655 3.35(5) no
C15 H3 1_465 3.28(6) no
C15 H3 2_655 3.06(6) no
C15 H4 1_465 3.05(5) no
C15 H14 . 3.03(4) no
C15 H15 . 1.98(5) no
C15 H16 . 1.10(7) no
C15 H17 . 2.11(6) no
C15 H18 . 3.31(5) no
C19 H1 . 3.51(4) no
C19 H4 1_565 3.20(5) no
C19 H5 1_565 3.17(5) no
C19 H10 2_656 3.41(5) no
C19 H12 . 3.56(4) no
C19 H13 1_655 3.47(4) no
C19 H7 . 0.95000(9) no
C19 H8 . 0.94999(7) no
C19 H9 . 0.95001(6) no
C16 C14 . 2.37(1) yes
C16 H2 2_655 3.15(5) no
C16 H3 2_655 3.44(6) no
C16 H4 1_465 3.34(5) no
C16 H11 2_556 3.00(7) no
C16 H14 . 1.82(4) no
C16 H15 . 0.97(5) no
C16 H16 . 2.14(6) no
C16 H17 . 3.31(6) no
C16 H17 2_555 3.46(6) no
C14 H2 1_455 3.51(5) no
C14 H3 2_655 3.10(6) no
C14 H4 1_465 3.45(5) no
C14 H14 . 3.47(4) no
C14 H15 . 3.20(6) no
C14 H15 2_545 3.27(5) no
C14 H16 . 2.16(8) no
C14 H16 2_545 3.23(7) no
C14 H17 . 1.00(5) no
C14 H18 . 2.08(5) no
C14 H8 1_455 3.356(7) no
H1 H2 . 2.44(6) no
H1 H3 2_655 2.57(7) no
H1 H4 2_655 2.65(6) no
H1 H6 . 3.55(6) no
H1 H16 2_545 3.08(7) no
H1 H17 2_545 3.50(7) no
H1 H18 1_655 3.44(6) no
H1 H8 . 3.00(4) no
H2 H3 . 2.44(8) no
H2 H4 2_655 2.84(7) no
H2 H5 2_655 3.20(7) no
H2 H15 2_645 2.93(7) no
H2 H16 2_645 3.26(7) no
H2 H17 1_655 2.79(8) no
H2 H18 1_655 2.69(6) no
H2 H8 2_645 3.05(5) no
H2 H9 2_645 3.54(5) no
H3 H4 . 2.31(8) no
H3 H15 1_645 3.28(8) no
H3 H16 1_645 2.70(9) no
H3 H16 2_645 3.35(9) no
H3 H17 2_645 3.48(7) no
H3 H8 2_645 3.51(5) no
H4 H5 . 2.31(7) no
H4 H11 2_646 2.74(8) no
H4 H15 1_645 3.54(7) no
H4 H16 1_645 3.20(8) no
H4 H7 1_545 3.16(5) no
H4 H8 1_545 2.74(5) no
H4 H9 1_545 3.18(5) no
H5 H6 . 2.42(7) no
H5 H11 2_646 3.39(7) no
H5 H12 2_646 3.21(6) no
H5 H14 1_545 3.59(6) no
H5 H15 1_545 3.12(7) no
H5 H17 2_545 3.42(7) no
H5 H7 1_545 3.34(5) no
H5 H8 1_545 3.23(5) no
H5 H9 1_545 2.50(5) no
H6 H10 . 2.36(7) no
H6 H11 2_546 3.47(8) no
H6 H13 2_546 3.45(6) no
H6 H15 1_545 3.07(7) no
H6 H17 2_545 3.45(7) no
H6 H7 2_646 3.11(4) no
H10 H11 . 2.58(9) no
H10 H11 2_546 3.49(9) no
H10 H12 . 2.97(7) no
H10 H12 2_546 3.36(7) no
H10 H13 . 2.32(6) no
H10 H13 2_546 3.17(7) no
H10 H14 2_546 2.82(6) no
H10 H7 2_646 2.49(5) no
H11 H12 . 1.82(7) no
H11 H13 . 2.65(7) no
H11 H14 2_546 3.00(9) no
H11 H15 2_546 2.90(8) no
H11 H7 2_646 3.37(7) no
H12 H13 . 2.89(6) no
H12 H14 . 2.50(6) no
H12 H9 . 3.16(4) no
H13 H14 . 3.40(6) no
H13 H14 2_546 3.05(6) no
H13 H18 . 2.59(6) no
H13 H7 1_455 2.90(4) no
H14 H15 . 2.27(6) no
H14 H9 . 2.85(4) no
H15 H16 . 2.29(8) no
H15 H17 2_555 2.64(7) no
H16 H17 . 2.55(9) no
H16 H17 2_555 3.15(9) no
H16 H18 2_555 2.77(8) no
H17 H18 . 2.26(7) no
H17 H8 1_455 3.45(5) no
H18 H7 1_455 3.52(5) no
H18 H8 1_455 3.23(4) no
H7 H8 . 1.55132(14) no
H7 H9 . 1.55139(13) no
H8 H9 . 1.55133(11) no

loop_
_geom_torsion_atom_site_label_1
_geom_torsion_atom_site_label_2
_geom_torsion_atom_site_label_3
_geom_torsion_atom_site_label_4
_geom_torsion
_geom_torsion_publ_flag
C2 O1 C18 O2 4.9(9) yes
C2 O1 C18 C19 -175.1(5) yes
C18 O1 C2 C1 -82.2(7) yes
C18 O1 C2 C3 99.7(6) yes
C5 C12 C13 C14 176.5(6) yes
C17 C12 C13 C14 -1.3(1) yes
C13 C12 C5 C3 86.3(9) yes
C13 C12 C5 C4 159.3(7) yes
C17 C12 C5 C3 -96.1(9) yes
C17 C12 C5 C4 -23.1(1) yes
C13 C12 C17 C16 0.4(1) yes
C5 C12 C17 C16 -177.2(7) yes
C7 C6 C11 C10 2.9(1) yes
C1 C6 C11 C10 -178.9(6) yes
C11 C6 C7 C8 -1.9(1) yes
C1 C6 C7 C8 180.0(6) yes
C11 C6 C1 C2 156.0(7) yes
C7 C6 C1 C2 -25.9(1) yes
C6 C11 C10 C9 -2.0(1) yes
O1 C2 C1 C6 3.4(8) yes
C3 C2 C1 C6 -178.7(6) yes
O1 C2 C3 C5 46.1(7) yes
O1 C2 C3 C4 -25.0(8) yes
C1 C2 C3 C5 -132.0(7) yes
C1 C2 C3 C4 157.0(7) yes
C6 C7 C8 C9 0.0(1) yes
C11 C10 C9 C8 0.1(1) yes
C12 C13 C14 C15 1.5(1) yes
C12 C5 C3 C2 2.0(1) yes
C12 C5 C3 C4 112.9(7) yes
C4 C5 C3 C2 -110.9(7) yes
C4 C5 C3 C4 0.0(4) yes
C12 C5 C4 C3 -111.1(7) yes
C3 C5 C4 C3 0.0(4) yes
C10 C9 C8 C7 0.9(1) yes
C2 C3 C4 C5 110.3(7) yes
C5 C3 C4 C5 0.0(4) yes
C12 C17 C16 C15 0.3(1) yes
C14 C15 C16 C17 -0.1(1) yes
C16 C15 C14 C13 -0.8(1) yes

loop_
_cod_related_entry_id
_cod_related_entry_database
_cod_related_entry_code
1 ChemSpider 30658565
